data_1515151
loop_
_publ_author_name
'Fallon, Thomas'
'Willis, Anthony C.'
'Rae, A. David'
'Paddon-Row, Michael N.'
'Sherburn, Michael S.'

_publ_section_title
;
 \b-Oligofurans
;
_journal_issue 6
_journal_name_full 'Chemical Science'
_journal_page_first 2133
_journal_paper_doi 10.1039/c2sc20130e
_journal_volume 3
_journal_year 2012
_chemical_compound_source local
_chemical_formula_moiety 'C32 H16 Br2 O8'
_chemical_formula_sum 'C32 H16 Br2 O8'
_chemical_formula_weight 688.28
_space_group_IT_number 15
_symmetry_cell_setting monoclinic
_symmetry_space_group_name_Hall '-C 2yc'
_symmetry_space_group_name_H-M 'C 1 2/c 1'
_atom_sites_solution_hydrogens geom
_atom_sites_solution_primary direct
_audit_creation_date 10-01-20
_audit_creation_method CRYSTALS_ver_12.87
_audit_update_record
;
2010-01-21 - Report on C32 H16 Br2 O8
by Anthony C. Willis
for Thomas Fallon and Mick Sherburn
2010-01-21 - passes checkcif tests with minor warnings
;
_cell_angle_alpha 90
_cell_angle_beta 93.4770(11)
_cell_angle_gamma 90
_cell_formula_units_Z 4
_cell_length_a 13.3084(3)
_cell_length_b 6.8541(2)
_cell_length_c 29.0760(8)
_cell_measurement_reflns_used 79153
_cell_measurement_temperature 200
_cell_measurement_theta_max 27.5
_cell_measurement_theta_min 2.6
_cell_volume 2647.35(12)
_computing_cell_refinement 'DENZO/SCALEPACK (Otwinowski & Minor, 1997)'
_computing_data_collection 'COLLECT (Nonius, 2001).'
_computing_data_reduction 'DENZO/SCALEPACK (Otwinowski & Minor, 1997)'
_computing_molecular_graphics
;
ORTEP-II (Johnson 1976) in teXsan (MSC, 1992-1997)
;
_computing_publication_material 'CRYSTALS (Betteridge et al., 2003)'
_computing_structure_refinement 'CRYSTALS (Betteridge et al., 2003)'
_computing_structure_solution 'SIR92 (Altomare et al., 1994)'
_diffrn_ambient_temperature 200
_diffrn_measured_fraction_theta_full 0.998
_diffrn_measured_fraction_theta_max 0.998
_diffrn_measurement_device 'Nonius KappaCCD'
_diffrn_measurement_device_type Area
_diffrn_measurement_method ' \f and \w scans with CCD '
_diffrn_radiation_monochromator graphite
_diffrn_radiation_type 'Mo K\a'
_diffrn_radiation_wavelength 0.71073
_diffrn_reflns_av_R_equivalents 0.058
_diffrn_reflns_limit_h_max 15
_diffrn_reflns_limit_h_min -15
_diffrn_reflns_limit_k_max 8
_diffrn_reflns_limit_k_min -8
_diffrn_reflns_limit_l_max 34
_diffrn_reflns_limit_l_min -34
_diffrn_reflns_number 21480
_diffrn_reflns_theta_full 25.003
_diffrn_reflns_theta_max 25.003
_diffrn_reflns_theta_min 2.807
_diffrn_standards_number 0
_exptl_absorpt_coefficient_mu 3.118
_exptl_absorpt_correction_T_max 0.94
_exptl_absorpt_correction_T_min 0.66
_exptl_absorpt_correction_type multi-scan
_exptl_absorpt_process_details 'DENZO/SCALEPACK (Otwinowski & Minor, 1997)'
_exptl_crystal_colour colourless
_exptl_crystal_density_diffrn 1.727
_exptl_crystal_density_method 'not measured'
_exptl_crystal_description lath
_exptl_crystal_F_000 1368
_exptl_crystal_size_max 0.300
_exptl_crystal_size_mid 0.110
_exptl_crystal_size_min 0.020
_refine_diff_density_max 0.92
_refine_diff_density_min -1.01
_refine_ls_extinction_method None
_refine_ls_goodness_of_fit_ref 1.0211
_refine_ls_hydrogen_treatment constr
_refine_ls_matrix_type full
_refine_ls_number_parameters 190
_refine_ls_number_reflns 2315
_refine_ls_number_restraints 0
_refine_ls_R_factor_all 0.0973
_refine_ls_R_factor_gt 0.0848
_refine_ls_shift/su_max 0.0001207
_refine_ls_shift/su_mean 0.9270998
_refine_ls_structure_factor_coef Fsqd
_refine_ls_weighting_details
;
Method, part 1, Chebychev polynomial, (Watkin, 1994, Prince, 1982)
[weight] = 1.0/[A~0~*T~0~(x)+A~1~*T~1~(x) ... +A~n-1~]*T~n-1~(x)]
where A~i~ are the Chebychev coefficients listed below and x= Fcalc/Fmax
Method = Robust Weighting (Prince, 1982)
W = [weight] * [1-(deltaF/6*sigmaF)^2^]^2^
A~i~ are:
34.7 49.9 25.0 6.75
;
_refine_ls_weighting_scheme calc
_refine_ls_wR_factor_all 0.1756
_refine_ls_wR_factor_gt 0.1725
_refine_ls_wR_factor_ref 0.1756
_reflns_limit_h_max 15
_reflns_limit_h_min -15
_reflns_limit_k_max 8
_reflns_limit_k_min 0
_reflns_limit_l_max 34
_reflns_limit_l_min 0
_reflns_number_gt 1955
_reflns_number_total 2328
_reflns_threshold_expression I>2.0\s(I)
_oxford_diffrn_Wilson_B_factor 3.56
_oxford_diffrn_Wilson_scale 40.31
_oxford_refine_ls_r_factor_ref 0.0973
_oxford_refine_ls_scale 0.15877(17)
_oxford_reflns_number_all 2315
_oxford_reflns_threshold_expression_ref I>-10.0\s(I)
_oxford_structure_analysis_title '1201509 she1001'
_cod_data_source_file c2sc20130e.txt
_cod_data_source_block she1001
_cod_depositor_comments
;
The following automatic conversions were performed:

'_symmetry_cell_setting' value 'Monoclinic' changed to 'monoclinic'
according to
/usr/data/users/saulius/automatic-downloads/retrospective/RSC/lib/dictionaries/cif_core.dic
dictionary named 'cif_core.dic' version 2.4.2 from 2011-04-26.

Automatic conversion script
Id: cif_fix_values 2281 2013-09-26 08:29:07Z andrius 
;
_cod_original_sg_symbol_H-M 'C 1 2/c 1 '
_cod_database_code 1515151

loop_
_symmetry_equiv_pos_as_xyz
x,y,z
-x,-y,-z
x+1/2,y+1/2,z
-x+1/2,-y+1/2,-z
-x,y,-z+1/2
x,-y,z+1/2
-x+1/2,y+1/2,-z+1/2
x+1/2,-y+1/2,z+1/2

loop_
_atom_site_label
_atom_site_type_symbol
_atom_site_fract_x
_atom_site_fract_y
_atom_site_fract_z
_atom_site_U_iso_or_equiv
_atom_site_occupancy
_atom_site_adp_type
_atom_site_refinement_flags_posn
Br1 Br 0.88225(7) 0.03537(16) 0.46426(4) 0.0533 1.0000 Uani .
O13 O 0.5821(4) 0.0287(10) 0.4461(2) 0.0500 1.0000 Uani .
O23 O 0.8610(4) 0.6361(10) 0.3887(2) 0.0527 1.0000 Uani .
O33 O 0.4397(4) 0.6425(9) 0.3314(2) 0.0446 1.0000 Uani .
O43 O 0.7109(4) 0.0108(9) 0.2779(2) 0.0440 1.0000 Uani .
C11 C 0.7444(6) 0.0774(14) 0.4505(3) 0.0408 1.0000 Uani .
C12 C 0.6713(8) -0.0374(17) 0.4616(3) 0.0552 1.0000 Uani .
C14 C 0.5994(6) 0.2004(13) 0.4233(3) 0.0392 1.0000 Uani .
C15 C 0.6984(6) 0.2412(13) 0.4249(3) 0.0350 1.0000 Uani .
C21 C 0.7453(5) 0.4118(11) 0.4046(3) 0.0278 1.0000 Uani .
C22 C 0.8422(6) 0.4790(14) 0.4141(3) 0.0423 1.0000 Uani .
C24 C 0.7730(6) 0.6744(15) 0.3623(3) 0.0481 1.0000 Uani .
C25 C 0.7022(6) 0.5421(14) 0.3707(3) 0.0368 1.0000 Uani .
C31 C 0.5984(5) 0.5451(12) 0.3491(3) 0.0296 1.0000 Uani .
C32 C 0.5280(6) 0.6814(13) 0.3565(3) 0.0388 1.0000 Uani .
C34 C 0.4568(6) 0.4746(13) 0.3069(3) 0.0344 1.0000 Uani .
C35 C 0.5508(5) 0.4095(11) 0.3159(3) 0.0269 1.0000 Uani .
C41 C 0.5974(5) 0.2388(12) 0.2953(3) 0.0290 1.0000 Uani .
C42 C 0.6919(6) 0.1767(13) 0.3038(3) 0.0364 1.0000 Uani .
C44 C 0.6235(5) -0.0231(14) 0.2522(3) 0.0407 1.0000 Uani .
C45 C 0.5514(6) 0.1071(12) 0.2612(3) 0.0340 1.0000 Uani .
H121 H 0.6801 -0.1529 0.4780 0.0659 1.0000 Uiso R
H141 H 0.5491 0.2784 0.4091 0.0471 1.0000 Uiso R
H221 H 0.8887 0.4235 0.4354 0.0510 1.0000 Uiso R
H241 H 0.7644 0.7782 0.3419 0.0580 1.0000 Uiso R
H321 H 0.5370 0.7892 0.3760 0.0472 1.0000 Uiso R
H341 H 0.4091 0.4158 0.2870 0.0410 1.0000 Uiso R
H421 H 0.7398 0.2348 0.3241 0.0440 1.0000 Uiso R
H441 H 0.6155 -0.1244 0.2312 0.0489 1.0000 Uiso R

loop_
_atom_site_aniso_label
_atom_site_aniso_U_11
_atom_site_aniso_U_22
_atom_site_aniso_U_33
_atom_site_aniso_U_23
_atom_site_aniso_U_13
_atom_site_aniso_U_12
Br1 0.0367(5) 0.0627(6) 0.0590(6) 0.0079(6) -0.0077(4) 0.0082(5)
O13 0.041(3) 0.052(4) 0.058(4) 0.019(3) 0.003(3) -0.014(3)
O23 0.031(3) 0.057(4) 0.068(4) 0.012(4) -0.007(3) -0.017(3)
O33 0.034(3) 0.055(4) 0.044(3) -0.005(3) -0.004(3) 0.013(3)
O43 0.033(3) 0.045(4) 0.052(3) -0.013(3) -0.013(2) 0.015(3)
C11 0.023(4) 0.054(6) 0.045(5) -0.005(4) -0.003(3) -0.004(4)
C12 0.070(6) 0.055(6) 0.039(5) 0.015(5) -0.016(4) -0.012(5)
C14 0.028(4) 0.047(5) 0.043(5) 0.008(4) -0.003(3) -0.006(4)
C15 0.032(4) 0.044(5) 0.028(4) 0.002(4) -0.004(3) 0.002(4)
C21 0.017(3) 0.035(5) 0.032(4) -0.007(3) 0.002(3) -0.003(3)
C22 0.033(4) 0.049(6) 0.044(5) 0.005(5) -0.002(4) -0.005(4)
C24 0.035(5) 0.048(6) 0.059(6) 0.010(5) -0.013(4) -0.010(4)
C25 0.032(4) 0.041(5) 0.036(4) -0.008(4) -0.003(3) -0.007(4)
C31 0.024(3) 0.033(4) 0.032(4) 0.000(4) 0.002(3) 0.001(3)
C32 0.034(4) 0.036(5) 0.045(5) -0.009(4) -0.010(4) 0.005(4)
C34 0.030(4) 0.040(5) 0.032(4) -0.006(4) -0.004(3) 0.009(4)
C35 0.019(3) 0.029(4) 0.033(4) 0.002(3) 0.004(3) -0.001(3)
C41 0.022(4) 0.034(5) 0.031(4) -0.003(4) 0.001(3) 0.001(3)
C42 0.023(4) 0.046(5) 0.039(5) -0.010(4) -0.006(3) 0.006(4)
C44 0.026(4) 0.050(5) 0.045(5) -0.008(4) -0.008(3) 0.008(4)
C45 0.031(4) 0.033(4) 0.037(4) -0.003(4) -0.005(3) -0.004(4)

loop_
_atom_type_symbol
_atom_type_scat_dispersion_real
_atom_type_scat_dispersion_imag
_atom_type_scat_Cromer_Mann_a1
_atom_type_scat_Cromer_Mann_b1
_atom_type_scat_Cromer_Mann_a2
_atom_type_scat_Cromer_Mann_b2
_atom_type_scat_Cromer_Mann_a3
_atom_type_scat_Cromer_Mann_b3
_atom_type_scat_Cromer_Mann_a4
_atom_type_scat_Cromer_Mann_b4
_atom_type_scat_Cromer_Mann_c
_atom_type_scat_source
C 0.0033 0.0016 2.3100 20.8439 1.0200 10.2075 1.5886 0.5687 0.8650 51.6512 0.2156 'International Tables Vol C 4.2.6.8 and 6.1.1.4'
H 0.0000 0.0000 0.4930 10.5109 0.3229 26.1257 0.1402 3.1424 0.0408 57.7998 0.0030 'International Tables Vol C 4.2.6.8 and 6.1.1.4'
Br -0.2901 2.4595 17.1789 2.1723 5.2358 16.5796 5.6377 0.2609 3.9851 41.4328 2.9557 'International Tables Vol C 4.2.6.8 and 6.1.1.4'
O 0.0106 0.0060 3.0485 13.2771 2.2868 5.7011 1.5463 0.3239 0.8670 32.9089 0.2508 'International Tables Vol C 4.2.6.8 and 6.1.1.4'

loop_
_geom_angle_atom_site_label_1
_geom_angle_site_symmetry_1
_geom_angle_atom_site_label_2
_geom_angle_atom_site_label_3
_geom_angle
_geom_angle_publ_flag
C12 . O13 C14 106.5(7) yes
C22 . O23 C24 106.2(6) yes
C32 . O33 C34 105.9(6) yes
C42 . O43 C44 105.0(6) yes
Br1 . C11 C12 125.9(8) yes
Br1 . C11 C15 127.0(6) yes
C12 . C11 C15 107.1(7) yes
O13 . C12 C11 112.0(9) yes
O13 . C12 H121 123.3 no
C11 . C12 H121 124.7 no
O13 . C14 C15 110.7(7) yes
O13 . C14 H141 124.5 no
C15 . C14 H141 124.8 no
C11 . C15 C14 103.7(7) yes
C11 . C15 C21 130.0(7) yes
C14 . C15 C21 126.3(7) yes
C15 . C21 C22 126.8(7) yes
C15 . C21 C25 128.0(6) yes
C22 . C21 C25 105.2(7) yes
C21 . C22 O23 111.1(7) yes
C21 . C22 H221 125.0 no
O23 . C22 H221 123.9 no
O23 . C24 C25 110.5(8) yes
O23 . C24 H241 124.5 no
C25 . C24 H241 124.9 no
C21 . C25 C24 107.0(7) yes
C21 . C25 C31 128.9(7) yes
C24 . C25 C31 124.1(8) yes
C25 . C31 C32 125.5(8) yes
C25 . C31 C35 128.9(7) yes
C32 . C31 C35 105.5(6) yes
O33 . C32 C31 111.3(7) yes
O33 . C32 H321 123.5 no
C31 . C32 H321 125.3 no
O33 . C34 C35 111.0(7) yes
O33 . C34 H341 123.9 no
C35 . C34 H341 125.1 no
C31 . C35 C34 106.3(7) yes
C31 . C35 C41 127.0(6) yes
C34 . C35 C41 126.7(7) yes
C35 . C41 C42 126.4(7) yes
C35 . C41 C45 127.2(6) yes
C42 . C41 C45 106.3(7) yes
O43 . C42 C41 111.1(7) yes
O43 . C42 H421 123.5 no
C41 . C42 H421 125.5 no
O43 . C44 C45 111.9(7) yes
O43 . C44 H441 123.3 no
C45 . C44 H441 124.7 no
C45 5_655 C45 C41 130.0(6) yes
C45 5_655 C45 C44 124.3(7) yes
C41 . C45 C44 105.7(7) yes

loop_
_geom_bond_atom_site_label_1
_geom_bond_atom_site_label_2
_geom_bond_site_symmetry_2
_geom_bond_distance
_geom_bond_publ_flag
Br1 C11 . 1.876(8) yes
O13 C12 . 1.325(11) yes
O13 C14 . 1.376(10) yes
O23 C22 . 1.339(11) yes
O23 C24 . 1.384(10) yes
O33 C32 . 1.370(9) yes
O33 C34 . 1.380(10) yes
O43 C42 . 1.395(10) yes
O43 C44 . 1.363(9) yes
C11 C12 . 1.307(13) yes
C11 C15 . 1.460(12) yes
C12 H121 . 0.927 no
C14 C15 . 1.345(11) yes
C14 H141 . 0.933 no
C15 C21 . 1.467(11) yes
C21 C22 . 1.381(10) yes
C21 C25 . 1.423(11) yes
C22 H221 . 0.931 no
C24 C25 . 1.341(12) yes
C24 H241 . 0.930 no
C25 C31 . 1.483(10) yes
C31 C32 . 1.350(11) yes
C31 C35 . 1.457(11) yes
C32 H321 . 0.935 no
C34 C35 . 1.339(10) yes
C34 H341 . 0.926 no
C35 C41 . 1.469(11) yes
C41 C42 . 1.337(10) yes
C41 C45 . 1.448(11) yes
C42 H421 . 0.932 no
C44 C45 . 1.348(12) yes
C44 H441 . 0.926 no
C45 C45 5_655 1.481(14) yes

loop_
_geom_contact_atom_site_label_1
_geom_contact_atom_site_label_2
_geom_contact_distance
_geom_contact_site_symmetry_2
_geom_contact_publ_flag
Br1 O23 3.510(7) 1_545 no
O13 C22 3.289(9) 3_445 no
O13 O23 3.375(8) 3_445 no
O13 C32 3.57(1) 1_545 no
O23 C14 3.299(9) 3 no
O33 C42 3.355(9) 3_455 no
O33 C44 3.41(1) 5_665 no
O33 O43 3.454(8) 3_455 no
O43 C34 3.339(9) 3_545 no
O43 C24 3.43(1) 1_545 no
O43 C42 3.60(1) 7_645 no

loop_
_geom_torsion_atom_site_label_1
_geom_torsion_atom_site_label_2
_geom_torsion_atom_site_label_3
_geom_torsion_atom_site_label_4
_geom_torsion_site_symmetry_3
_geom_torsion_site_symmetry_4
_geom_torsion
_geom_torsion_publ_flag
Br1 C11 C12 O13 . . -178.4(6) no
Br1 C11 C15 C14 . . 178.2(7) no
Br1 C11 C15 C21 . . -1(1) no
O13 C12 C11 C15 . . 1(1) no
O13 C14 C15 C11 . . 1(1) no
O13 C14 C15 C21 . . -179.8(8) no
O23 C22 C21 C15 . . 178.7(8) no
O23 C22 C21 C25 . . -1(1) no
O23 C24 C25 C21 . . 1(1) no
O23 C24 C25 C31 . . 178.1(8) no
O33 C32 C31 C25 . . -179.9(8) no
O33 C32 C31 C35 . . 1(1) no
O33 C34 C35 C31 . . 0(1) no
O33 C34 C35 C41 . . -177.9(8) no
O43 C42 C41 C35 . . -179.6(8) no
O43 C42 C41 C45 . . -1(1) no
O43 C44 C45 C41 . . 1(1) no
O43 C44 C45 C45 . 5_655 -179.8(9) no
C11 C12 O13 C14 . . -0(1) no
C11 C15 C21 C22 . . -16(2) no
C11 C15 C21 C25 . . 163.0(9) no
C12 O13 C14 C15 . . -0(1) no
C12 C11 C15 C14 . . -1(1) no
C12 C11 C15 C21 . . 179.7(9) no
C14 C15 C21 C22 . . 164.6(9) no
C14 C15 C21 C25 . . -16(2) no
C15 C21 C25 C24 . . -179.3(9) no
C15 C21 C25 C31 . . 3(2) no
C21 C22 O23 C24 . . 1(1) no
C21 C25 C31 C32 . . 110(1) no
C21 C25 C31 C35 . . -71(1) no
C22 O23 C24 C25 . . -1(1) no
C22 C21 C25 C24 . . -0(1) no
C22 C21 C25 C31 . . -177.4(9) no
C24 C25 C31 C32 . . -67(1) no
C24 C25 C31 C35 . . 112(1) no
C25 C31 C35 C34 . . -180.0(9) no
C25 C31 C35 C41 . . -2(1) no
C31 C32 O33 C34 . . -0.6(9) no
C31 C35 C41 C42 . . 1(1) no
C31 C35 C41 C45 . . -177.9(8) no
C32 O33 C34 C35 . . 0.1(9) no
C32 C31 C35 C34 . . -1(1) no
C32 C31 C35 C41 . . 177.6(8) no
C34 C35 C41 C42 . . 178.7(9) no
C34 C35 C41 C45 . . 0(1) no
C35 C41 C45 C44 . . 178.6(8) no
C35 C41 C45 C45 . 5_655 -0(2) no
C41 C42 O43 C44 . . 1.3(9) no
C41 C45 C45 C41 5_655 5_655 71(2) no
C41 C45 C45 C44 5_655 5_655 -107.8(6) no
C42 O43 C44 C45 . . -1(1) no
C42 C41 C45 C44 . . -0(1) no
C42 C41 C45 C45 . 5_655 -179(1) no
C44 C45 C45 C44 5_655 5_655 73(2) no
